data_2202281
loop_
_publ_author_name
'Yin, Caixia'
'Huo, Fangjun'
'Gao, Fei'
'Guo, Jianping'
'Yang, Pin'

_publ_section_title
;
 2,6-Bis(3,5-dimethylpyrazol-1-ylmethyl)-4-methylphenol
;
_journal_issue 11
_journal_name_full 'Acta Crystallographica Section E'
_journal_page_first o1740
_journal_page_last o1741
_journal_paper_doi 10.1107/S1600536803022979
_journal_volume 59
_journal_year 2003
_chemical_formula_iupac 'C19 H24 N4 O'
_chemical_formula_moiety 'C19 H24 N4 O'
_chemical_formula_sum 'C19 H24 N4 O'
_chemical_formula_weight 324.42
_chemical_melting_point 398
_chemical_name_common 2,6-Bis(3,5-dimethylpyrazol-1-ylmethyl)-4-methylphenol
_chemical_name_systematic
;
2,6-Bis(3,5-dimethylpyrazol-1-ylmethyl)-4-methylphenol
;
_space_group_IT_number 14
_symmetry_cell_setting monoclinic
_symmetry_space_group_name_Hall '-P 2ybc'
_symmetry_space_group_name_H-M 'P 1 21/c 1'
_atom_sites_solution_hydrogens geom
_atom_sites_solution_primary direct
_atom_sites_solution_secondary difmap
_audit_creation_method SHELXL-97
_cell_angle_alpha 90.00
_cell_angle_beta 105.085(5)
_cell_angle_gamma 90.00
_cell_formula_units_Z 4
_cell_length_a 9.508(3)
_cell_length_b 18.747(6)
_cell_length_c 10.116(3)
_cell_measurement_reflns_used 8255
_cell_measurement_temperature 183(2)
_cell_measurement_theta_max 19.64
_cell_measurement_theta_min 2.35
_cell_volume 1741.0(9)
_computing_cell_refinement SMART
_computing_data_collection 'SMART (Bruker, 2000)'
_computing_data_reduction
;
SAINT (Bruker, 2000) and SHELXTL/PC (Sheldrick, 1999)
;
_computing_molecular_graphics SHELXTL/PC
_computing_publication_material SHELXTL/PC
_computing_structure_refinement 'SHELXL97 (Sheldrick, 1997)'
_computing_structure_solution 'SHELXS97 (Sheldrick, 1990)'
_diffrn_ambient_temperature 183(2)
_diffrn_detector_area_resol_mean '100x100 microns'
_diffrn_measured_fraction_theta_full 0.998
_diffrn_measured_fraction_theta_max 0.998
_diffrn_measurement_device_type 'Bruker SMART CCD area-detector'
_diffrn_measurement_method \W
_diffrn_radiation_monochromator graphite
_diffrn_radiation_source 'fine-focus sealed tube'
_diffrn_radiation_type 'MoK\a '
_diffrn_radiation_wavelength 0.71073
_diffrn_reflns_av_R_equivalents 0.0657
_diffrn_reflns_av_sigmaI/netI 0.1151
_diffrn_reflns_limit_h_max 11
_diffrn_reflns_limit_h_min -10
_diffrn_reflns_limit_k_max 17
_diffrn_reflns_limit_k_min -22
_diffrn_reflns_limit_l_max 12
_diffrn_reflns_limit_l_min -11
_diffrn_reflns_number 7045
_diffrn_reflns_theta_full 25.00
_diffrn_reflns_theta_max 25.00
_diffrn_reflns_theta_min 2.17
_diffrn_standards_decay_% 3.39
_diffrn_standards_interval_count no
_diffrn_standards_interval_time 'no standards in IP'
_diffrn_standards_number no
_exptl_absorpt_coefficient_mu 0.079
_exptl_absorpt_correction_T_max 0.9921
_exptl_absorpt_correction_T_min 0.9843
_exptl_absorpt_correction_type multi-scan
_exptl_absorpt_process_details 'SADABS (Sheldrick, 1996)'
_exptl_crystal_colour colorless
_exptl_crystal_density_diffrn 1.238
_exptl_crystal_density_method 'not measured'
_exptl_crystal_description layer
_exptl_crystal_F_000 696
_exptl_crystal_size_max 0.2
_exptl_crystal_size_mid 0.2
_exptl_crystal_size_min 0.1
_refine_diff_density_max 0.207
_refine_diff_density_min -0.197
_refine_ls_extinction_method none
_refine_ls_goodness_of_fit_ref 0.978
_refine_ls_hydrogen_treatment constr
_refine_ls_matrix_type full
_refine_ls_number_parameters 217
_refine_ls_number_reflns 3053
_refine_ls_number_restraints 0
_refine_ls_restrained_S_all 0.978
_refine_ls_R_factor_all 0.1496
_refine_ls_R_factor_gt 0.0779
_refine_ls_shift/su_max 0.000
_refine_ls_shift/su_mean 0.000
_refine_ls_structure_factor_coef Fsqd
_refine_ls_weighting_details 'calc w=1/[\s^2^(Fo^2^)+(0.0393P)^2^] where P=(Fo^2^+2Fc^2^)/3'
_refine_ls_weighting_scheme calc
_refine_ls_wR_factor_gt 0.1192
_refine_ls_wR_factor_ref 0.1417
_reflns_number_gt 1641
_reflns_number_total 3053
_reflns_threshold_expression I>2\s(I)
_cod_data_source_file ac6062.cif
_cod_data_source_block I
_cod_depositor_comments
;
The following automatic conversions were performed:
'_symmetry_cell_setting' value 'Monoclinic' changed to 'monoclinic'
according to '/home/saulius/struct/CIF-dictionaries/cif_core.dic'
dictionary named 'cif_core.dic' version 2.4.1 from 2010-06-29.

Automatic conversion script
Id: cif_fix_enum 1527 2010-12-29 10:47:43Z saulius 

The following automatic conversions were performed:

'_chemical_melting_point' value '398(K)' was changed to '398' - the
value should be numeric and without a unit designator.

Automatic conversion script
Id: cif_fix_values 1646 2011-03-28 12:23:43Z adriana 

The following automatic conversions were performed:

'_chemical_melting_point' value '398(K)' was changed to '398' - the
value should be numeric and without a unit
designator.

'_symmetry_cell_setting' value 'Monoclinic' changed to
'monoclinic' according to
/home/saulius/struct/CIF-dictionaries/cif_core.dic dictionary named
'cif_core.dic' version 2.4.1 from 2010-06-29.

Automatic conversion script
Id: cif_fix_values 1715 2011-07-08 13:25:40Z adriana 
;
_cod_original_sg_symbol_H-M 'P 21/c'
_cod_database_code 2202281
_cod_database_fobs_code 2202281

loop_
_symmetry_equiv_pos_as_xyz
'x, y, z'
'-x, y+1/2, -z+1/2'
'-x, -y, -z'
'x, -y-1/2, z-1/2'

loop_
_atom_site_label
_atom_site_fract_x
_atom_site_fract_y
_atom_site_fract_z
_atom_site_U_iso_or_equiv
_atom_site_adp_type
_atom_site_calc_flag
_atom_site_refinement_flags
_atom_site_occupancy
_atom_site_disorder_assembly
_atom_site_disorder_group
_atom_site_type_symbol
O1 0.2708(2) 0.08831(13) 0.5687(2) 0.0366(7) Uani d . 1 . . O
H1 0.2145 0.1115 0.5055 0.055 Uiso calc R 1 . . H
N1 0.1360(3) 0.17047(17) 0.3439(3) 0.0335(8) Uani d . 1 . . N
N2 0.2350(3) 0.15631(17) 0.2719(3) 0.0315(8) Uani d . 1 . . N
N3 0.6118(3) 0.08598(19) 0.9238(3) 0.0364(8) Uani d . 1 . . N
N4 0.6772(3) 0.02299(18) 0.9730(3) 0.0401(9) Uani d . 1 . . N
C1 -0.0176(4) 0.2723(2) 0.3672(4) 0.0522(12) Uani d . 1 . . C
H1A -0.1030 0.2839 0.2923 0.078 Uiso calc R 1 . . H
H1B 0.0224 0.3162 0.4151 0.078 Uiso calc R 1 . . H
H1C -0.0463 0.2398 0.4315 0.078 Uiso calc R 1 . . H
C2 0.0948(4) 0.2375(2) 0.3107(4) 0.0342(10) Uani d . 1 . . C
C3 0.1690(4) 0.2652(2) 0.2222(4) 0.0398(10) Uani d . 1 . . C
H3 0.1598 0.3120 0.1848 0.048 Uiso calc R 1 . . H
C4 0.2587(4) 0.2122(2) 0.1986(3) 0.0345(10) Uani d . 1 . . C
C5 0.3644(4) 0.2108(2) 0.1134(4) 0.0537(12) Uani d . 1 . . C
H5A 0.4623 0.2011 0.1717 0.081 Uiso calc R 1 . . H
H5B 0.3639 0.2570 0.0680 0.081 Uiso calc R 1 . . H
H5C 0.3369 0.1732 0.0441 0.081 Uiso calc R 1 . . H
C6 0.3121(4) 0.0884(2) 0.2961(3) 0.0364(10) Uani d . 1 . . C
H6A 0.3501 0.0767 0.2163 0.055 Uiso calc R 1 . . H
H6B 0.2433 0.0502 0.3053 0.055 Uiso calc R 1 . . H
C7 0.4371(4) 0.09051(19) 0.4238(3) 0.0295(9) Uani d . 1 . . C
C8 0.5804(4) 0.09084(19) 0.4164(4) 0.0344(9) Uani d . 1 . . C
H8 0.5998 0.0910 0.3289 0.041 Uiso calc R 1 . . H
C9 0.6964(4) 0.09093(19) 0.5325(4) 0.0326(9) Uani d . 1 . . C
C10 0.6646(4) 0.08986(19) 0.6586(4) 0.0335(9) Uani d . 1 . . C
H10 0.7425 0.0901 0.7395 0.040 Uiso calc R 1 . . H
C11 0.5225(4) 0.0884(2) 0.6706(3) 0.0301(9) Uani d . 1 . . C
C12 0.4094(4) 0.09049(19) 0.5520(4) 0.0293(9) Uani d . 1 . . C
C13 0.8517(3) 0.0902(2) 0.5213(4) 0.0454(11) Uani d . 1 . . C
H13B 0.9131 0.1179 0.5966 0.068 Uiso calc R 1 . . H
H13A 0.8557 0.1113 0.4337 0.068 Uiso calc R 1 . . H
H13C 0.8869 0.0409 0.5262 0.068 Uiso calc R 1 . . H
C14 0.4862(4) 0.0847(2) 0.8074(3) 0.0411(11) Uani d . 1 . . C
H14B 0.4223 0.1254 0.8144 0.062 Uiso calc R 1 . . H
H14A 0.4308 0.0403 0.8107 0.062 Uiso calc R 1 . . H
C15 0.6394(4) 0.2176(2) 0.9457(4) 0.0600(13) Uani d . 1 . . C
H15A 0.5334 0.2216 0.9290 0.090 Uiso calc R 1 . . H
H15B 0.6675 0.2294 0.8617 0.090 Uiso calc R 1 . . H
H15C 0.6870 0.2506 1.0187 0.090 Uiso calc R 1 . . H
C16 0.6853(4) 0.1431(2) 0.9878(4) 0.0420(11) Uani d . 1 . . C
C17 0.8017(4) 0.1164(2) 1.0833(4) 0.0477(12) Uani d . 1 . . C
H17 0.8744 0.1429 1.1463 0.057 Uiso calc R 1 . . H
C18 0.7930(4) 0.0427(2) 1.0704(4) 0.0434(11) Uani d . 1 . . C
C19 0.8926(4) -0.0130(3) 1.1507(4) 0.0702(15) Uani d . 1 . . C
H19C 0.8694 -0.0595 1.1058 0.105 Uiso calc R 1 . . H
H19B 0.8796 -0.0155 1.2436 0.105 Uiso calc R 1 . . H
H19A 0.9938 -0.0006 1.1553 0.105 Uiso calc R 1 . . H

loop_
_atom_site_aniso_label
_atom_site_aniso_U_11
_atom_site_aniso_U_22
_atom_site_aniso_U_33
_atom_site_aniso_U_12
_atom_site_aniso_U_13
_atom_site_aniso_U_23
O1 0.0330(14) 0.0419(18) 0.0338(15) 0.0056(13) 0.0066(12) 0.0067(13)
N1 0.0284(17) 0.039(2) 0.0323(19) 0.0064(16) 0.0067(15) 0.0067(16)
N2 0.0354(19) 0.031(2) 0.0273(18) 0.0057(16) 0.0064(15) 0.0020(16)
N3 0.0399(19) 0.040(2) 0.0280(18) 0.0012(19) 0.0058(15) 0.0009(18)
N4 0.043(2) 0.041(2) 0.035(2) 0.0032(18) 0.0073(16) 0.0037(18)
C1 0.051(3) 0.056(3) 0.055(3) 0.015(2) 0.022(2) 0.010(2)
C2 0.031(2) 0.037(3) 0.032(2) 0.003(2) 0.0042(18) 0.004(2)
C3 0.041(2) 0.034(3) 0.043(3) 0.004(2) 0.009(2) 0.011(2)
C4 0.034(2) 0.045(3) 0.024(2) 0.005(2) 0.0062(18) 0.010(2)
C5 0.056(3) 0.063(3) 0.046(3) 0.016(2) 0.021(2) 0.020(2)
C6 0.040(2) 0.033(2) 0.033(2) 0.008(2) 0.0043(18) -0.001(2)
C7 0.036(2) 0.023(2) 0.028(2) 0.0058(19) 0.0056(18) -0.0009(18)
C8 0.043(2) 0.025(2) 0.036(2) 0.004(2) 0.0122(19) 0.0048(19)
C9 0.035(2) 0.024(2) 0.039(2) -0.0034(19) 0.0101(19) 0.002(2)
C10 0.035(2) 0.031(2) 0.032(2) -0.002(2) 0.0037(18) 0.0040(19)
C11 0.036(2) 0.026(2) 0.027(2) 0.0002(19) 0.0068(18) 0.0008(18)
C12 0.027(2) 0.020(2) 0.043(2) 0.0005(18) 0.0124(19) 0.0016(19)
C13 0.042(2) 0.049(3) 0.046(3) -0.003(2) 0.012(2) 0.001(2)
C14 0.033(2) 0.050(3) 0.038(2) 0.002(2) 0.0057(19) 0.004(2)
C15 0.065(3) 0.047(3) 0.076(3) -0.003(3) 0.033(3) -0.006(3)
C16 0.050(3) 0.041(3) 0.041(3) -0.005(2) 0.022(2) -0.008(2)
C17 0.040(3) 0.067(4) 0.032(3) -0.015(2) 0.003(2) -0.010(2)
C18 0.042(3) 0.054(3) 0.032(2) -0.001(2) 0.004(2) 0.006(2)
C19 0.054(3) 0.094(4) 0.056(3) 0.013(3) 0.003(2) 0.029(3)

loop_
_atom_type_symbol
_atom_type_description
_atom_type_scat_dispersion_real
_atom_type_scat_dispersion_imag
_atom_type_scat_source
C C 0.0033 0.0016 'International Tables Vol C Tables 4.2.6.8 and 6.1.1.4'
H H 0.0000 0.0000 'International Tables Vol C Tables 4.2.6.8 and 6.1.1.4'
N N 0.0061 0.0033 'International Tables Vol C Tables 4.2.6.8 and 6.1.1.4'
O O 0.0106 0.0060 'International Tables Vol C Tables 4.2.6.8 and 6.1.1.4'

loop_
_geom_angle_atom_site_label_1
_geom_angle_atom_site_label_2
_geom_angle_atom_site_label_3
_geom_angle
C12 O1 H1 109.5
C2 N1 N2 104.4(3)
C4 N2 N1 112.6(3)
C4 N2 C6 128.9(3)
N1 N2 C6 118.0(3)
C16 N3 N4 112.4(3)
C16 N3 C14 128.4(4)
N4 N3 C14 119.0(3)
C18 N4 N3 104.0(3)
C2 C1 H1A 109.5
C2 C1 H1B 109.5
H1A C1 H1B 109.5
C2 C1 H1C 109.5
H1A C1 H1C 109.5
H1B C1 H1C 109.5
N1 C2 C3 110.6(3)
N1 C2 C1 120.7(3)
C3 C2 C1 128.6(4)
C4 C3 C2 106.7(3)
C4 C3 H3 126.7
C2 C3 H3 126.7
N2 C4 C3 105.7(3)
N2 C4 C5 123.0(4)
C3 C4 C5 131.3(4)
C4 C5 H5A 109.5
C4 C5 H5B 109.5
H5A C5 H5B 109.5
C4 C5 H5C 109.5
H5A C5 H5C 109.5
H5B C5 H5C 109.5
N2 C6 C7 111.7(3)
N2 C6 H6A 109.3
C7 C6 H6A 109.3
N2 C6 H6B 109.3
C7 C6 H6B 109.3
H6A C6 H6B 107.9
C8 C7 C12 118.6(3)
C8 C7 C6 121.3(3)
C12 C7 C6 120.1(3)
C7 C8 C9 122.2(3)
C7 C8 H8 118.9
C9 C8 H8 118.9
C10 C9 C8 117.6(3)
C10 C9 C13 121.4(3)
C8 C9 C13 121.0(3)
C9 C10 C11 122.1(3)
C9 C10 H10 119.0
C11 C10 H10 119.0
C10 C11 C12 118.5(3)
C10 C11 C14 122.7(3)
C12 C11 C14 118.8(3)
O1 C12 C11 116.5(3)
O1 C12 C7 122.4(3)
C11 C12 C7 121.0(3)
C9 C13 H13B 109.5
C9 C13 H13A 109.5
H13B C13 H13A 109.5
C9 C13 H13C 109.5
H13B C13 H13C 109.5
H13A C13 H13C 109.5
N3 C14 C11 114.1(3)
N3 C14 H14B 108.7
C11 C14 H14B 108.7
N3 C14 H14A 108.7
C11 C14 H14A 108.7
H14B C14 H14A 107.6
C16 C15 H15A 109.5
C16 C15 H15B 109.5
H15A C15 H15B 109.5
C16 C15 H15C 109.5
H15A C15 H15C 109.5
H15B C15 H15C 109.5
N3 C16 C17 105.9(4)
N3 C16 C15 122.0(4)
C17 C16 C15 132.1(4)
C16 C17 C18 106.4(4)
C16 C17 H17 126.8
C18 C17 H17 126.8
N4 C18 C17 111.4(4)
N4 C18 C19 119.6(4)
C17 C18 C19 129.0(4)
C18 C19 H19C 109.5
C18 C19 H19B 109.5
H19C C19 H19B 109.5
C18 C19 H19A 109.5
H19C C19 H19A 109.5
H19B C19 H19A 109.5

loop_
_geom_bond_atom_site_label_1
_geom_bond_atom_site_label_2
_geom_bond_site_symmetry_2
_geom_bond_distance
_geom_bond_publ_flag
O1 C12 . 1.372(4) ?
O1 H1 . 0.8400 ?
N1 C2 . 1.333(4) ?
N1 N2 . 1.358(3) ?
N2 C4 . 1.337(4) ?
N2 C6 . 1.458(4) ?
N3 C16 . 1.348(5) ?
N3 N4 . 1.367(4) ?
N3 C14 . 1.442(4) ?
N4 C18 . 1.325(4) ?
C1 C2 . 1.488(5) ?
C1 H1A . 0.9800 ?
C1 H1B . 0.9800 ?
C1 H1C . 0.9800 ?
C2 C3 . 1.378(5) ?
C3 C4 . 1.370(5) ?
C3 H3 . 0.9500 ?
C4 C5 . 1.485(4) ?
C5 H5A . 0.9800 ?
C5 H5B . 0.9800 ?
C5 H5C . 0.9800 ?
C6 C7 . 1.511(4) ?
C6 H6A . 0.9900 ?
C6 H6B . 0.9900 ?
C7 C8 . 1.384(4) ?
C7 C12 . 1.389(4) ?
C8 C9 . 1.386(4) ?
C8 H8 . 0.9500 ?
C9 C10 . 1.387(4) ?
C9 C13 . 1.509(4) ?
C10 C11 . 1.387(4) ?
C10 H10 . 0.9500 ?
C11 C12 . 1.387(4) ?
C11 C14 . 1.512(4) ?
C13 H13B . 0.9800 ?
C13 H13A . 0.9800 ?
C13 H13C . 0.9800 ?
C14 H14B . 0.9900 ?
C14 H14A . 0.9900 ?
C15 C16 . 1.492(5) ?
C15 H15A . 0.9800 ?
C15 H15B . 0.9800 ?
C15 H15C . 0.9800 ?
C16 C17 . 1.361(5) ?
C17 C18 . 1.388(5) ?
C17 H17 . 0.9500 ?
C18 C19 . 1.499(5) ?
C19 H19C . 0.9800 ?
C19 H19B . 0.9800 ?
C19 H19A . 0.9800 ?

loop_
_geom_hbond_atom_site_label_D
_geom_hbond_atom_site_label_H
_geom_hbond_atom_site_label_A
_geom_hbond_distance_DH
_geom_hbond_distance_HA
_geom_hbond_distance_DA
_geom_hbond_angle_DHA
O1 H1 N1 0.84 1.95 2.769(4) 163
O1 H1 N2 0.84 2.56 3.197(4) 133

loop_
_cod_related_entry_id
_cod_related_entry_database
_cod_related_entry_code
1 ChemSpider 21131393
